data_4022503
loop_
_publ_author_name
'Chad A. Snyder'
'John P. Selegue'
'Eniolami Dosunmu'
'Nathan C. Tice'
'Sean Parkin'

_publ_section_title
;
 C,O-Dialkylation of Meldrum's Acid: Synthesis and Reactivity of
 1,3,7,7-Tetramethyl-4H,10H-6,8,9-trioxa-2-thiabenz[f]azulen-5-one
;
_journal_name_full 'Journal of Organic Chemistry'
_journal_page_first 7455
_journal_page_last 7459
_journal_paper_doi 10.1021/jo034708i
_journal_volume 68
_journal_year 2003
_chemical_compound_source 'synthesized by Chad A. Snyder'
_chemical_formula_moiety 'C15 H20 O5 S'
_chemical_formula_sum 'C15 H20 O5 S'
_chemical_formula_weight 312.37
_chemical_melting_point 391.6(5)
_chemical_name_systematic
; 
5-(4-methoxymethyl-2,5-dimethylthiophen-3-ylmethyl)-2,2
-dimethyl[1,3]dioxane-4,6-dione 
;
_space_group_IT_number 14
_symmetry_cell_setting monoclinic
_symmetry_space_group_name_Hall '-P 2ybc'
_symmetry_space_group_name_H-M 'P 1 21/c 1'
_atom_sites_solution_hydrogens geom
_atom_sites_solution_primary direct
_atom_sites_solution_secondary difmap
_audit_creation_method SHELXL-97
_cell_angle_alpha 90.00
_cell_angle_beta 105.410(3)
_cell_angle_gamma 90.00
_cell_formula_units_Z 4
_cell_length_a 11.5470(5)
_cell_length_b 9.8590(5)
_cell_length_c 14.0290(6)
_cell_measurement_reflns_used 19210
_cell_measurement_temperature 90.0(2)
_cell_measurement_theta_max 27.48
_cell_measurement_theta_min 1.00
_cell_volume 1539.67(12)
_computing_cell_refinement 'SCALEPACK (Otwinowski & Minor, 1997)'
_computing_data_collection 'COLLECT (Nonius, 1998)'
_computing_data_reduction 'DENZO-SMN (Otwinowski & Minor, 1997)'
_computing_molecular_graphics 'XP in Siemens SHELXTL (Sheldrick, 1994)'
_computing_publication_material
;
SHELX97-2 (Sheldrick, 1997) and local procedures
;
_computing_structure_refinement 'SHELXL-97 (Sheldrick, 1997)'
_computing_structure_solution 'SHELXS-97 (Sheldrick, 1990)'
_diffrn_ambient_temperature 90.0(2)
_diffrn_detector_area_resol_mean 18
_diffrn_measured_fraction_theta_full .999
_diffrn_measured_fraction_theta_max .999
_diffrn_measurement_device_type 'Nonius KappaCCD diffractometer'
_diffrn_measurement_method '\w scans at fixed \c = 55\%'
_diffrn_radiation_monochromator graphite
_diffrn_radiation_source 'fine-focus sealed tube'
_diffrn_radiation_type MoK\a
_diffrn_radiation_wavelength 0.71073
_diffrn_reflns_av_R_equivalents 0.0000
_diffrn_reflns_av_sigmaI/netI 0.0475
_diffrn_reflns_limit_h_max 14
_diffrn_reflns_limit_h_min 0
_diffrn_reflns_limit_k_max 12
_diffrn_reflns_limit_k_min 0
_diffrn_reflns_limit_l_max 17
_diffrn_reflns_limit_l_min -18
_diffrn_reflns_number 3532
_diffrn_reflns_theta_full 27.48
_diffrn_reflns_theta_max 27.48
_diffrn_reflns_theta_min 1.83
_diffrn_standards_decay_% <1
_exptl_absorpt_coefficient_mu 0.228
_exptl_absorpt_correction_T_max 0.9451
_exptl_absorpt_correction_T_min 0.9243
_exptl_absorpt_correction_type multi-scan
_exptl_absorpt_process_details 'Scalepack (Otwinowski & Minor, 1997)'
_exptl_crystal_colour colorless
_exptl_crystal_density_diffrn 1.348
_exptl_crystal_density_method 'not measured'
_exptl_crystal_description block
_exptl_crystal_F_000 664
_exptl_crystal_size_max 0.35
_exptl_crystal_size_mid 0.30
_exptl_crystal_size_min 0.25
_refine_diff_density_max .312
_refine_diff_density_min -.245
_refine_diff_density_rms .053
_refine_ls_extinction_method none
_refine_ls_goodness_of_fit_ref 1.076
_refine_ls_hydrogen_treatment mixed
_refine_ls_matrix_type full
_refine_ls_number_parameters 195
_refine_ls_number_reflns 3532
_refine_ls_number_restraints 0
_refine_ls_restrained_S_all 1.076
_refine_ls_R_factor_all 0.0675
_refine_ls_R_factor_gt 0.0428
_refine_ls_shift/su_max 0.001
_refine_ls_shift/su_mean 0.000
_refine_ls_structure_factor_coef Fsqd
_refine_ls_weighting_details 'calc w=1/[\s^2^(Fo^2^)+(0.0330P)^2^+0.8097P] where P=(Fo^2^+2Fc^2^)/3'
_refine_ls_weighting_scheme calc
_refine_ls_wR_factor_gt 0.0837
_refine_ls_wR_factor_ref 0.0972
_reflns_number_gt 2832
_reflns_number_total 3532
_reflns_threshold_expression >2sigma(I)
_cod_data_source_file jo034708isi20030522_123246.cif
_cod_data_source_block k02091
_cod_depositor_comments
;
The following automatic conversions were performed:

'_chemical_melting_point' value '118-119 deg C' was changed to
'391.6(5)' - it was converted from degrees Celsius(C) to Kelvins(K),
the average value was taken and precision was estimated.

Automatic conversion script
Id: cif_fix_values 1646 2011-03-28 12:23:43Z adriana 
;
_cod_original_sg_symbol_H-M 'P 21/c'
_cod_database_code 4022503

loop_
_symmetry_equiv_pos_as_xyz
'x, y, z'
'-x, y+1/2, -z+1/2'
'-x, -y, -z'
'x, -y-1/2, z-1/2'

loop_
_atom_site_label
_atom_site_type_symbol
_atom_site_fract_x
_atom_site_fract_y
_atom_site_fract_z
_atom_site_U_iso_or_equiv
_atom_site_adp_type
_atom_site_occupancy
_atom_site_symmetry_multiplicity
_atom_site_calc_flag
_atom_site_refinement_flags
S1 S 0.64238(4) 0.21891(5) 1.16940(3) 0.01961(13) Uani 1 1 d .
O1 O 0.82350(10) -0.04857(13) 0.73755(8) 0.0196(3) Uani 1 1 d .
O2 O 0.63405(11) -0.08061(13) 0.73446(9) 0.0230(3) Uani 1 1 d .
O3 O 0.92883(10) 0.13700(12) 0.82726(9) 0.0186(3) Uani 1 1 d .
O4 O 0.84063(11) 0.27003(13) 0.91257(9) 0.0204(3) Uani 1 1 d .
O5 O 0.79368(11) -0.16360(12) 1.04431(9) 0.0202(3) Uani 1 1 d .
C1 C 0.66716(16) -0.0366(2) 1.25834(12) 0.0218(4) Uani 1 1 d .
H1A H 0.6820 -0.1320 1.2458 0.033 Uiso 1 1 calc R
H1B H 0.5918 -0.0290 1.2775 0.033 Uiso 1 1 calc R
H1C H 0.7335 -0.0019 1.3118 0.033 Uiso 1 1 calc R
C2 C 0.65830(15) 0.04472(19) 1.16625(12) 0.0181(4) Uani 1 1 d .
C3 C 0.63775(15) 0.23747(19) 1.04578(12) 0.0180(4) Uani 1 1 d .
C4 C 0.62241(17) 0.37605(19) 0.99998(13) 0.0231(4) Uani 1 1 d .
H4A H 0.6939 0.3994 0.9784 0.035 Uiso 1 1 calc R
H4B H 0.6116 0.4426 1.0488 0.035 Uiso 1 1 calc R
H4C H 0.5517 0.3766 0.9429 0.035 Uiso 1 1 calc R
C5 C 0.65832(14) 0.00379(18) 1.07331(12) 0.0165(4) Uani 1 1 d .
C6 C 0.64684(15) 0.11490(18) 1.00427(12) 0.0163(4) Uani 1 1 d .
C7 C 0.63712(15) 0.09500(19) 0.89559(12) 0.0176(4) Uani 1 1 d .
H7A H 0.6112 0.1816 0.8608 0.021 Uiso 1 1 calc R
H7B H 0.5736 0.0271 0.8690 0.021 Uiso 1 1 calc R
C8 C 0.75298(15) 0.04854(17) 0.87167(12) 0.0157(4) Uani 1 1 d .
H8 H 0.7930 -0.0156 0.9256 0.019 Uiso 1 1 calc R
C9 C 0.72915(15) -0.03165(18) 0.77650(12) 0.0172(4) Uani 1 1 d .
C10 C 0.67110(15) -0.14111(18) 1.04526(13) 0.0188(4) Uani 1 1 d .
H10A H 0.6493 -0.2025 1.0936 0.023 Uiso 1 1 calc R
H10B H 0.6168 -0.1599 0.9791 0.023 Uiso 1 1 calc R
C11 C 0.94065(15) 0.00365(18) 0.78837(13) 0.0193(4) Uani 1 1 d .
C12 C 1.00558(16) -0.09215(19) 0.86921(14) 0.0255(4) Uani 1 1 d .
H12A H 1.0867 -0.0578 0.8993 0.038 Uiso 1 1 calc R
H12B H 1.0107 -0.1821 0.8410 0.038 Uiso 1 1 calc R
H12C H 0.9614 -0.0986 0.9198 0.038 Uiso 1 1 calc R
C13 C 1.00630(17) 0.0236(2) 0.71023(14) 0.0267(4) Uani 1 1 d .
H13A H 0.9557 0.0756 0.6552 0.040 Uiso 1 1 calc R
H13B H 1.0249 -0.0649 0.6862 0.040 Uiso 1 1 calc R
H13C H 1.0811 0.0733 0.7384 0.040 Uiso 1 1 calc R
C14 C 0.84205(15) 0.16172(18) 0.87366(12) 0.0164(4) Uani 1 1 d .
C15 C 0.81080(18) -0.29698(19) 1.01172(14) 0.0261(4) Uani 1 1 d .
H15A H 0.7860 -0.3634 1.0544 0.039 Uiso 1 1 calc R
H15B H 0.8958 -0.3104 1.0149 0.039 Uiso 1 1 calc R
H15C H 0.7623 -0.3089 0.9434 0.039 Uiso 1 1 calc R

loop_
_atom_site_aniso_label
_atom_site_aniso_U_11
_atom_site_aniso_U_22
_atom_site_aniso_U_33
_atom_site_aniso_U_23
_atom_site_aniso_U_13
_atom_site_aniso_U_12
S1 0.0212(2) 0.0230(3) 0.0148(2) -0.00284(18) 0.00504(17) -0.0010(2)
O1 0.0162(6) 0.0234(7) 0.0197(6) -0.0047(5) 0.0054(5) -0.0020(5)
O2 0.0191(7) 0.0267(7) 0.0226(7) -0.0066(6) 0.0045(5) -0.0045(6)
O3 0.0160(6) 0.0167(7) 0.0250(7) -0.0020(5) 0.0085(5) -0.0010(5)
O4 0.0206(7) 0.0186(7) 0.0222(7) -0.0041(5) 0.0059(5) -0.0013(5)
O5 0.0189(6) 0.0167(7) 0.0256(7) -0.0011(5) 0.0067(5) 0.0000(5)
C1 0.0213(10) 0.0281(11) 0.0163(9) 0.0009(8) 0.0054(7) -0.0030(8)
C2 0.0145(9) 0.0220(10) 0.0176(9) 0.0009(7) 0.0042(7) -0.0026(8)
C3 0.0140(9) 0.0250(10) 0.0151(9) 0.0003(7) 0.0040(7) 0.0000(8)
C4 0.0255(10) 0.0228(10) 0.0217(10) 0.0002(8) 0.0072(8) 0.0030(8)
C5 0.0107(8) 0.0204(10) 0.0177(9) -0.0023(7) 0.0027(7) -0.0029(7)
C6 0.0114(8) 0.0222(10) 0.0152(8) -0.0013(7) 0.0032(7) -0.0020(7)
C7 0.0150(9) 0.0220(10) 0.0155(9) 0.0003(7) 0.0035(7) -0.0002(8)
C8 0.0152(9) 0.0171(9) 0.0142(8) -0.0006(7) 0.0027(7) -0.0018(7)
C9 0.0173(9) 0.0178(9) 0.0165(9) 0.0023(7) 0.0047(7) 0.0013(8)
C10 0.0175(9) 0.0219(10) 0.0174(9) 0.0003(7) 0.0053(7) -0.0034(8)
C11 0.0153(9) 0.0167(9) 0.0260(10) -0.0051(7) 0.0055(7) 0.0000(8)
C12 0.0183(10) 0.0214(10) 0.0346(11) -0.0018(8) 0.0034(8) 0.0024(8)
C13 0.0230(10) 0.0274(11) 0.0338(11) -0.0065(9) 0.0147(8) -0.0014(9)
C14 0.0152(9) 0.0185(10) 0.0135(8) 0.0013(7) 0.0002(7) 0.0018(7)
C15 0.0327(11) 0.0184(10) 0.0279(10) -0.0006(8) 0.0092(9) 0.0024(9)

loop_
_atom_type_symbol
_atom_type_description
_atom_type_scat_dispersion_real
_atom_type_scat_dispersion_imag
_atom_type_scat_source
C C 0.0033 0.0016 'International Tables Vol C Tables 4.2.6.8 and 6.1.1.4'
H H 0.0000 0.0000 'International Tables Vol C Tables 4.2.6.8 and 6.1.1.4'
O O 0.0106 0.0060 'International Tables Vol C Tables 4.2.6.8 and 6.1.1.4'
S S 0.1246 0.1234 'International Tables Vol C Tables 4.2.6.8 and 6.1.1.4'

loop_
_geom_angle_atom_site_label_1
_geom_angle_atom_site_label_2
_geom_angle_atom_site_label_3
_geom_angle
C2 S1 C3 93.13(9)
C9 O1 C11 120.35(13)
C14 O3 C11 120.12(13)
C15 O5 C10 111.52(14)
C2 C1 H1A 109.5
C2 C1 H1B 109.5
H1A C1 H1B 109.5
C2 C1 H1C 109.5
H1A C1 H1C 109.5
H1B C1 H1C 109.5
C5 C2 C1 130.33(17)
C5 C2 S1 110.18(13)
C1 C2 S1 119.48(13)
C6 C3 C4 129.85(16)
C6 C3 S1 110.51(13)
C4 C3 S1 119.63(13)
C3 C4 H4A 109.5
C3 C4 H4B 109.5
H4A C4 H4B 109.5
C3 C4 H4C 109.5
H4A C4 H4C 109.5
H4B C4 H4C 109.5
C2 C5 C6 113.14(16)
C2 C5 C10 123.87(16)
C6 C5 C10 122.99(15)
C3 C6 C5 113.03(15)
C3 C6 C7 123.69(16)
C5 C6 C7 123.14(16)
C6 C7 C8 115.10(14)
C6 C7 H7A 108.5
C8 C7 H7A 108.5
C6 C7 H7B 108.5
C8 C7 H7B 108.5
H7A C7 H7B 107.5
C9 C8 C14 111.42(14)
C9 C8 C7 112.62(14)
C14 C8 C7 113.83(14)
C9 C8 H8 106.1
C14 C8 H8 106.1
C7 C8 H8 106.1
O2 C9 O1 118.78(15)
O2 C9 C8 124.87(16)
O1 C9 C8 116.35(14)
O5 C10 C5 108.39(14)
O5 C10 H10A 110.0
C5 C10 H10A 110.0
O5 C10 H10B 110.0
C5 C10 H10B 110.0
H10A C10 H10B 108.4
O3 C11 O1 109.91(13)
O3 C11 C13 105.84(14)
O1 C11 C13 105.92(14)
O3 C11 C12 111.29(14)
O1 C11 C12 111.08(14)
C13 C11 C12 112.54(15)
C11 C12 H12A 109.5
C11 C12 H12B 109.5
H12A C12 H12B 109.5
C11 C12 H12C 109.5
H12A C12 H12C 109.5
H12B C12 H12C 109.5
C11 C13 H13A 109.5
C11 C13 H13B 109.5
H13A C13 H13B 109.5
C11 C13 H13C 109.5
H13A C13 H13C 109.5
H13B C13 H13C 109.5
O4 C14 O3 118.65(16)
O4 C14 C8 124.94(16)
O3 C14 C8 116.41(15)
O5 C15 H15A 109.5
O5 C15 H15B 109.5
H15A C15 H15B 109.5
O5 C15 H15C 109.5
H15A C15 H15C 109.5
H15B C15 H15C 109.5

loop_
_geom_bond_atom_site_label_1
_geom_bond_atom_site_label_2
_geom_bond_distance
S1 C2 1.7289(19)
S1 C3 1.7305(17)
O1 C9 1.353(2)
O1 C11 1.446(2)
O2 C9 1.201(2)
O3 C14 1.354(2)
O3 C11 1.444(2)
O4 C14 1.201(2)
O5 C15 1.423(2)
O5 C10 1.436(2)
C1 C2 1.501(2)
C1 H1A 0.9800
C1 H1B 0.9800
C1 H1C 0.9800
C2 C5 1.365(2)
C3 C6 1.358(2)
C3 C4 1.500(3)
C4 H4A 0.9800
C4 H4B 0.9800
C4 H4C 0.9800
C5 C6 1.445(2)
C5 C10 1.499(2)
C6 C7 1.512(2)
C7 C8 1.533(2)
C7 H7A 0.9900
C7 H7B 0.9900
C8 C9 1.513(2)
C8 C14 1.513(2)
C8 H8 1.0000
C10 H10A 0.9900
C10 H10B 0.9900
C11 C13 1.502(3)
C11 C12 1.513(3)
C12 H12A 0.9800
C12 H12B 0.9800
C12 H12C 0.9800
C13 H13A 0.9800
C13 H13B 0.9800
C13 H13C 0.9800
C15 H15A 0.9800
C15 H15B 0.9800
C15 H15C 0.9800

loop_
_geom_torsion_atom_site_label_1
_geom_torsion_atom_site_label_2
_geom_torsion_atom_site_label_3
_geom_torsion_atom_site_label_4
_geom_torsion
C3 S1 C2 C5 -0.77(14)
C3 S1 C2 C1 -179.61(14)
C2 S1 C3 C6 0.59(14)
C2 S1 C3 C4 179.26(14)
C1 C2 C5 C6 179.43(17)
S1 C2 C5 C6 0.75(18)
C1 C2 C5 C10 -1.6(3)
S1 C2 C5 C10 179.71(13)
C4 C3 C6 C5 -178.76(17)
S1 C3 C6 C5 -0.27(19)
C4 C3 C6 C7 -2.9(3)
S1 C3 C6 C7 175.61(13)
C2 C5 C6 C3 -0.3(2)
C10 C5 C6 C3 -179.29(15)
C2 C5 C6 C7 -176.22(15)
C10 C5 C6 C7 4.8(3)
C3 C6 C7 C8 113.13(19)
C5 C6 C7 C8 -71.4(2)
C6 C7 C8 C9 152.63(15)
C6 C7 C8 C14 -79.31(19)
C11 O1 C9 O2 -177.22(15)
C11 O1 C9 C8 2.5(2)
C14 C8 C9 O2 -144.93(17)
C7 C8 C9 O2 -15.6(2)
C14 C8 C9 O1 35.4(2)
C7 C8 C9 O1 164.69(14)
C15 O5 C10 C5 -176.05(14)
C2 C5 C10 O5 -99.43(18)
C6 C5 C10 O5 79.44(19)
C14 O3 C11 O1 44.04(19)
C14 O3 C11 C13 157.99(14)
C14 O3 C11 C12 -79.44(18)
C9 O1 C11 O3 -41.9(2)
C9 O1 C11 C13 -155.77(15)
C9 O1 C11 C12 81.74(19)
C11 O3 C14 O4 173.78(15)
C11 O3 C14 C8 -6.5(2)
C9 C8 C14 O4 146.35(16)
C7 C8 C14 O4 17.7(2)
C9 C8 C14 O3 -33.4(2)
C7 C8 C14 O3 -162.04(14)

loop_
_cod_related_entry_id
_cod_related_entry_database
_cod_related_entry_code
1 ChemSpider 9165797
